data_1531255
loop_
_publ_author_name
'Boullay, P.'
'Teneze, N.'
'Trolliard, G.'
'Mercurio, D.'
'Perez-Mato, J.M.'

_publ_section_title
;
 Superspace description of the hexagonal perovskites in the system (Ba5
 Nb4 O15) - (Ba Ti O3) as modulated layered structures
;
_journal_name_full 'Journal of Solid State Chemistry'
_journal_page_first 209
_journal_page_last 220
_journal_volume 174
_journal_year 2003
_chemical_formula_sum 'Ba Nb0.667 O3 Ti0.167'
_chemical_name_systematic 'Ba (Ti0.167 Nb0.667) O3'
_space_group_IT_number 164
_symmetry_space_group_name_Hall '-P 3 2"'
_symmetry_space_group_name_H-M 'P -3 m 1'
_cell_angle_alpha 90
_cell_angle_beta 90
_cell_angle_gamma 120
_cell_formula_units_Z 1
_cell_length_a 5.7777
_cell_length_b 5.7777
_cell_length_c 2.3571
_cell_volume 68.143
_citation_journal_id_ASTM JSSCBI
_cod_data_source_file Boullay_JSSCBI_2003_1628.cif
_cod_data_source_block Ba1Nb0.667O3Ti0.167
_cod_original_cell_volume 68.14259
_cod_original_formula_sum 'Ba1 Nb0.667 O3 Ti0.167'
_cod_database_code 1531255

loop_
_symmetry_equiv_pos_as_xyz
x,y,z
-y,x-y,z
-x+y,-x,z
y,x,-z
-x,-x+y,-z
x-y,-y,-z
-x,-y,-z
y,-x+y,-z
x-y,x,-z
-y,-x,z
x,x-y,z
-x+y,y,z

loop_
_atom_site_label
_atom_site_type_symbol
_atom_site_fract_x
_atom_site_fract_y
_atom_site_fract_z
_atom_site_occupancy
_atom_site_U_iso_or_equiv
Nb1 Nb+5 0 0 0 0.667 0.0
O1 O-2 0.5 0 0.5 1 0.0
Ba1 Ba+2 0 0 0.5 1 0.0
Ti1 Ti+4 0 0 0 0.167 0.0
